data_7006800
loop_
_publ_author_name
'de Silva, Namal'
'Nichiporuk, Rita V.'
'Dahl, Lawrence F.'

_publ_section_title
;
 Syntheses and structural analyses of variable-stoichiometric Au-Pt-Ni
 carbonyl/phosphine clusters,
 Pt3(Pt(1-x)Ni(x))(AuPPh3)2(mu2-CO)4(CO)(PPh3)3 and
 Pt2(Pt(2-y)Ni(y))(AuPPh3)2(mu2-CO)4(CO)2(PPh3)2, with ligation-induced
 site-specific Pt/Ni substitutional disorder within butterfly-based
 Pt3(Pt(1-x)Ni(x))Au2 and Pt2(Pt(2-y)Ni(y))Au2 core-geometries.
;
_journal_issue 19
_journal_name_full 'Dalton transactions (Cambridge, England : 2003)'
_journal_page_first 2291
_journal_page_last 2300
_journal_paper_doi 10.1039/b514105m
_journal_year 2006
_chemical_formula_moiety
;
Pt2Pt(2-y)Ni(y)Au2(PPh3)4(CO)6.CH2Cl2 (Crystal 2D)
y = 1.90
;
_chemical_formula_sum 'C79 H62 Au2 Cl2 Ni1.9 O6 P4 Pt2.1'
_chemical_formula_weight 2217.24
_chemical_name_systematic
;
?
;
_space_group_IT_number 15
_symmetry_cell_setting monoclinic
_symmetry_space_group_name_Hall '-C 2yc'
_symmetry_space_group_name_H-M 'C 1 2/c 1'
_atom_sites_solution_hydrogens geom
_atom_sites_solution_primary direct
_atom_sites_solution_secondary difmap
_audit_creation_method SHELXL-97
_cell_angle_alpha 90.00
_cell_angle_beta 96.5970(10)
_cell_angle_gamma 90.00
_cell_formula_units_Z 8
_cell_length_a 47.947(3)
_cell_length_b 15.7633(11)
_cell_length_c 20.0318(14)
_cell_measurement_temperature 173(2)
_cell_volume 15039.8(18)
_computing_structure_refinement 'SHELXL-97 (Sheldrick, 1997)'
_computing_structure_solution 'SHELXS-97 (Sheldrick, 1990)'
_diffrn_ambient_temperature 173(2)
_diffrn_measured_fraction_theta_full 0.890
_diffrn_measured_fraction_theta_max 0.890
_diffrn_radiation_monochromator graphite
_diffrn_radiation_source 'fine-focus sealed tube'
_diffrn_radiation_type MoK\a
_diffrn_radiation_wavelength 0.71073
_diffrn_reflns_av_R_equivalents 0.0370
_diffrn_reflns_av_sigmaI/netI 0.0490
_diffrn_reflns_limit_h_max 57
_diffrn_reflns_limit_h_min -56
_diffrn_reflns_limit_k_max 18
_diffrn_reflns_limit_k_min -18
_diffrn_reflns_limit_l_max 23
_diffrn_reflns_limit_l_min -20
_diffrn_reflns_number 33590
_diffrn_reflns_theta_full 25.29
_diffrn_reflns_theta_max 25.29
_diffrn_reflns_theta_min 0.86
_exptl_absorpt_coefficient_mu 8.452
_exptl_absorpt_correction_T_max 0.3449
_exptl_absorpt_correction_T_min 0.1372
_exptl_crystal_colour red/orange
_exptl_crystal_density_diffrn 1.958
_exptl_crystal_density_method 'not measured'
_exptl_crystal_description plate
_exptl_crystal_F_000 8424
_exptl_crystal_size_max 0.39
_exptl_crystal_size_mid 0.24
_exptl_crystal_size_min 0.16
_refine_diff_density_max 3.294
_refine_diff_density_min -1.401
_refine_diff_density_rms 0.366
_refine_ls_extinction_method none
_refine_ls_goodness_of_fit_ref 1.067
_refine_ls_hydrogen_treatment mixed
_refine_ls_matrix_type full
_refine_ls_number_parameters 871
_refine_ls_number_reflns 12188
_refine_ls_number_restraints 0
_refine_ls_restrained_S_all 1.067
_refine_ls_R_factor_all 0.0688
_refine_ls_R_factor_gt 0.0429
_refine_ls_shift/su_max 0.002
_refine_ls_shift/su_mean 0.000
_refine_ls_structure_factor_coef Fsqd
_refine_ls_weighting_details 'calc w=1/[\s^2^(Fo^2^)+(0.0609P)^2^+192.8387P] where P=(Fo^2^+2Fc^2^)/3'
_refine_ls_weighting_scheme calc
_refine_ls_wR_factor_gt 0.1022
_refine_ls_wR_factor_ref 0.1212
_reflns_number_gt 9192
_reflns_number_total 12188
_reflns_threshold_expression >2sigma(I)
_cod_data_source_file b514105m.txt
_cod_data_source_block dahl288
_cod_original_sg_symbol_H-M C2/c
_cod_original_formula_sum 'C79 H62 Au2 Cl2 Ni1.90 O6 P4 Pt2.10'
_cod_database_code 7006800

loop_
_symmetry_equiv_pos_as_xyz
'x, y, z'
'-x, y, -z+1/2'
'x+1/2, y+1/2, z'
'-x+1/2, y+1/2, -z+1/2'
'-x, -y, -z'
'x, -y, z-1/2'
'-x+1/2, -y+1/2, -z'
'x+1/2, -y+1/2, z-1/2'

loop_
_atom_site_label
_atom_site_type_symbol
_atom_site_fract_x
_atom_site_fract_y
_atom_site_fract_z
_atom_site_U_iso_or_equiv
_atom_site_adp_type
_atom_site_occupancy
_atom_site_symmetry_multiplicity
_atom_site_calc_flag
_atom_site_refinement_flags
_atom_site_disorder_assembly
_atom_site_disorder_group
Au1 Au 0.086782(8) 0.29783(3) 0.41287(2) 0.02784(12) Uani 1 1 d . . .
Au2 Au 0.142402(8) 0.35129(3) 0.38467(2) 0.02684(12) Uani 1 1 d . A .
Cl1 Cl 0.21555(11) 0.3335(3) 0.2616(2) 0.0866(14) Uani 1 1 d . . .
Cl2 Cl 0.24537(8) 0.2691(3) 0.1514(2) 0.0724(11) Uani 1 1 d . . .
Ni1 Ni 0.13355(2) 0.21330(8) 0.45347(6) 0.0285(3) Uani 0.95 1 d P A 2
Ni2 Ni 0.11355(2) 0.23086(8) 0.31684(6) 0.0268(3) Uani 0.95 1 d P A 2
O1 O 0.14848(19) 0.2044(7) 0.2072(5) 0.061(3) Uani 1 1 d . . .
O2 O 0.19253(15) 0.1696(6) 0.4987(4) 0.049(2) Uani 1 1 d . . .
O3 O 0.06891(16) 0.1256(6) 0.2467(4) 0.046(2) Uani 1 1 d . A .
O4 O 0.1155(2) 0.0883(7) 0.5448(5) 0.070(3) Uani 1 1 d . A .
O5 O 0.1391(2) 0.3144(6) 0.5777(5) 0.064(3) Uani 1 1 d . A .
O6 O 0.0909(2) 0.3646(7) 0.2251(5) 0.076(3) Uani 1 1 d . A .
P1 P 0.07474(5) -0.01995(18) 0.38790(15) 0.0276(6) Uani 1 1 d . . .
P2 P 0.19333(5) 0.05410(18) 0.34446(14) 0.0240(6) Uani 1 1 d . A .
P3 P 0.05067(5) 0.38416(18) 0.43750(14) 0.0261(6) Uani 1 1 d . A .
P4 P 0.16397(5) 0.48071(18) 0.40473(14) 0.0271(6) Uani 1 1 d . . .
Pt1 Pt 0.13355(2) 0.21330(8) 0.45347(6) 0.0285(3) Uani 0.05 1 d P A 1
Pt2 Pt 0.11355(2) 0.23086(8) 0.31684(6) 0.0268(3) Uani 0.05 1 d P A 1
Pt3 Pt 0.097638(7) 0.10874(3) 0.39265(2) 0.02360(11) Uani 1 1 d . A .
Pt4 Pt 0.160251(8) 0.15715(3) 0.35738(2) 0.02481(12) Uani 1 1 d . . .
C1 C 0.1448(2) 0.1920(8) 0.2637(6) 0.038(3) Uani 1 1 d . A .
C2 C 0.1726(2) 0.1723(7) 0.4581(6) 0.032(3) Uani 1 1 d . A .
C3 C 0.0850(2) 0.1409(7) 0.2939(6) 0.031(3) Uani 1 1 d . . .
C4 C 0.1147(2) 0.1141(7) 0.4900(6) 0.034(3) Uani 1 1 d . . .
C5 C 0.1368(2) 0.2765(9) 0.5270(7) 0.046(3) Uani 1 1 d . . .
C6 C 0.0996(3) 0.3116(9) 0.2619(7) 0.052(4) Uani 1 1 d . . .
C7 C 0.0767(2) -0.0725(7) 0.3061(6) 0.032(3) Uani 1 1 d . A .
C8 C 0.1013(2) -0.0617(7) 0.2745(6) 0.036(3) Uani 1 1 d . . .
H8 H 0.1161 -0.0299 0.2954 0.043 Uiso 1 1 calc R A .
C9 C 0.1034(3) -0.0984(8) 0.2120(6) 0.042(3) Uani 1 1 d . A .
H9 H 0.1198 -0.0915 0.1916 0.051 Uiso 1 1 calc R . .
C10 C 0.0810(3) -0.1458(8) 0.1795(7) 0.047(3) Uani 1 1 d . . .
H10 H 0.0824 -0.1700 0.1377 0.056 Uiso 1 1 calc R A .
C11 C 0.0568(3) -0.1563(8) 0.2103(6) 0.044(3) Uani 1 1 d . A .
H11 H 0.0419 -0.1879 0.1892 0.053 Uiso 1 1 calc R . .
C12 C 0.0547(2) -0.1192(7) 0.2732(6) 0.038(3) Uani 1 1 d . . .
H12 H 0.0383 -0.1259 0.2932 0.046 Uiso 1 1 calc R A .
C13 C 0.0874(2) -0.1028(7) 0.4506(6) 0.032(3) Uani 1 1 d . A .
C14 C 0.0945(2) -0.1840(7) 0.4333(7) 0.037(3) Uani 1 1 d . . .
H14 H 0.0932 -0.1992 0.3881 0.044 Uiso 1 1 calc R A .
C15 C 0.1037(2) -0.2443(8) 0.4828(6) 0.039(3) Uani 1 1 d . A .
H15 H 0.1084 -0.2987 0.4701 0.046 Uiso 1 1 calc R . .
C16 C 0.1058(2) -0.2232(8) 0.5500(7) 0.041(3) Uani 1 1 d . . .
H16 H 0.1122 -0.2627 0.5827 0.049 Uiso 1 1 calc R A .
C17 C 0.0982(2) -0.1422(9) 0.5681(6) 0.043(3) Uani 1 1 d . A .
H17 H 0.0993 -0.1277 0.6133 0.052 Uiso 1 1 calc R . .
C18 C 0.0889(2) -0.0817(7) 0.5189(6) 0.035(3) Uani 1 1 d . . .
H18 H 0.0838 -0.0277 0.5317 0.042 Uiso 1 1 calc R A .
C19 C 0.03653(19) -0.0177(7) 0.3950(6) 0.029(3) Uani 1 1 d . A .
C20 C 0.0229(2) -0.0773(10) 0.4323(7) 0.054(4) Uani 1 1 d . . .
H20 H 0.0333 -0.1194 0.4562 0.065 Uiso 1 1 calc R A .
C21 C -0.0062(3) -0.0735(11) 0.4336(8) 0.070(5) Uani 1 1 d . A .
H21 H -0.0148 -0.1112 0.4604 0.084 Uiso 1 1 calc R . .
C22 C -0.0220(2) -0.0148(10) 0.3957(8) 0.061(4) Uani 1 1 d . . .
H22 H -0.0414 -0.0134 0.3964 0.074 Uiso 1 1 calc R A .
C23 C -0.0092(3) 0.0429(10) 0.3561(9) 0.068(5) Uani 1 1 d . A .
H23 H -0.0201 0.0815 0.3295 0.082 Uiso 1 1 calc R . .
C24 C 0.0203(2) 0.0429(8) 0.3563(7) 0.050(4) Uani 1 1 d . . .
H24 H 0.0289 0.0826 0.3311 0.060 Uiso 1 1 calc R A .
C25 C 0.1949(2) -0.0248(7) 0.4137(5) 0.029(2) Uani 1 1 d . . .
C26 C 0.2196(2) -0.0645(8) 0.4405(6) 0.037(3) Uani 1 1 d . A .
H26 H 0.2367 -0.0483 0.4267 0.044 Uiso 1 1 calc R . .
C27 C 0.2186(3) -0.1299(8) 0.4893(6) 0.044(3) Uani 1 1 d . . .
H27 H 0.2351 -0.1569 0.5070 0.053 Uiso 1 1 calc R A .
C28 C 0.1934(3) -0.1530(8) 0.5100(7) 0.047(3) Uani 1 1 d . A .
H28 H 0.1928 -0.1964 0.5413 0.057 Uiso 1 1 calc R . .
C29 C 0.1686(2) -0.1120(8) 0.4846(6) 0.042(3) Uani 1 1 d . . .
H29 H 0.1516 -0.1271 0.4994 0.050 Uiso 1 1 calc R A .
C30 C 0.1696(2) -0.0481(7) 0.4367(6) 0.034(3) Uani 1 1 d . A .
H30 H 0.1532 -0.0205 0.4199 0.041 Uiso 1 1 calc R . .
C31 C 0.2303(2) 0.0862(7) 0.3418(6) 0.029(3) Uani 1 1 d . . .
C32 C 0.2496(2) 0.0355(8) 0.3133(6) 0.037(3) Uani 1 1 d . A .
H32 H 0.2438 -0.0146 0.2915 0.045 Uiso 1 1 calc R . .
C33 C 0.2780(2) 0.0604(8) 0.3177(6) 0.039(3) Uani 1 1 d . . .
H33 H 0.2908 0.0265 0.2983 0.047 Uiso 1 1 calc R A .
C34 C 0.2872(2) 0.1333(8) 0.3499(6) 0.036(3) Uani 1 1 d . A .
H34 H 0.3061 0.1481 0.3532 0.044 Uiso 1 1 calc R . .
C35 C 0.2679(2) 0.1861(8) 0.3783(7) 0.047(3) Uani 1 1 d . . .
H35 H 0.2740 0.2366 0.3990 0.057 Uiso 1 1 calc R A .
C36 C 0.2399(2) 0.1630(8) 0.3754(6) 0.036(3) Uani 1 1 d . A .
H36 H 0.2274 0.1972 0.3952 0.043 Uiso 1 1 calc R . .
C37 C 0.1867(2) -0.0156(8) 0.2703(6) 0.034(3) Uani 1 1 d . . .
C38 C 0.1906(2) -0.1045(8) 0.2742(6) 0.041(3) Uani 1 1 d . A .
H38 H 0.1966 -0.1299 0.3152 0.049 Uiso 1 1 calc R . .
C39 C 0.1856(2) -0.1538(9) 0.2164(7) 0.049(4) Uani 1 1 d . . .
H39 H 0.1882 -0.2122 0.2195 0.059 Uiso 1 1 calc R A .
C40 C 0.1768(3) -0.1182(9) 0.1550(7) 0.053(4) Uani 1 1 d . A .
H40 H 0.1731 -0.1526 0.1173 0.063 Uiso 1 1 calc R . .
C41 C 0.1733(3) -0.0304(10) 0.1489(6) 0.051(4) Uani 1 1 d . . .
H41 H 0.1677 -0.0061 0.1072 0.061 Uiso 1 1 calc R A .
C42 C 0.1784(2) 0.0205(8) 0.2064(6) 0.041(3) Uani 1 1 d . A .
H42 H 0.1763 0.0790 0.2025 0.049 Uiso 1 1 calc R . .
C43 C 0.0154(2) 0.3351(6) 0.4204(6) 0.026(2) Uani 1 1 d . . .
C44 C 0.0067(2) 0.3095(7) 0.3532(6) 0.035(3) Uani 1 1 d . A .
H44 H 0.0181 0.3207 0.3197 0.042 Uiso 1 1 calc R . .
C45 C -0.0184(2) 0.2683(8) 0.3374(7) 0.041(3) Uani 1 1 d . . .
H45 H -0.0239 0.2519 0.2932 0.050 Uiso 1 1 calc R A .
C46 C -0.0356(2) 0.2508(8) 0.3868(6) 0.042(3) Uani 1 1 d . A .
H46 H -0.0523 0.2213 0.3760 0.050 Uiso 1 1 calc R . .
C47 C -0.0279(2) 0.2774(7) 0.4521(6) 0.038(3) Uani 1 1 d . . .
H47 H -0.0398 0.2677 0.4848 0.045 Uiso 1 1 calc R A .
C48 C -0.0021(2) 0.3191(7) 0.4694(6) 0.030(3) Uani 1 1 d . A .
H48 H 0.0031 0.3359 0.5135 0.037 Uiso 1 1 calc R . .
C49 C 0.05352(19) 0.4153(7) 0.5254(5) 0.028(2) Uani 1 1 d . . .
C50 C 0.0621(3) 0.3554(8) 0.5753(6) 0.044(3) Uani 1 1 d . A .
H50 H 0.0661 0.3003 0.5626 0.053 Uiso 1 1 calc R . .
C51 C 0.0648(3) 0.3760(8) 0.6431(6) 0.042(3) Uani 1 1 d . . .
H51 H 0.0699 0.3344 0.6752 0.050 Uiso 1 1 calc R A .
C52 C 0.0601(2) 0.4588(8) 0.6635(6) 0.040(3) Uani 1 1 d . A .
H52 H 0.0619 0.4726 0.7089 0.048 Uiso 1 1 calc R . .
C53 C 0.0526(2) 0.5202(7) 0.6156(6) 0.033(3) Uani 1 1 d . . .
H53 H 0.0498 0.5757 0.6290 0.039 Uiso 1 1 calc R A .
C54 C 0.0493(2) 0.5001(7) 0.5472(6) 0.030(3) Uani 1 1 d . A .
H54 H 0.0442 0.5423 0.5156 0.036 Uiso 1 1 calc R . .
C55 C 0.0478(2) 0.4848(7) 0.3915(5) 0.029(2) Uani 1 1 d . . .
C56 C 0.0723(2) 0.5208(7) 0.3712(5) 0.031(3) Uani 1 1 d . A .
H56 H 0.0892 0.4912 0.3776 0.038 Uiso 1 1 calc R . .
C57 C 0.0713(2) 0.6020(7) 0.3411(6) 0.040(3) Uani 1 1 d . . .
H57 H 0.0876 0.6269 0.3293 0.048 Uiso 1 1 calc R A .
C58 C 0.0461(2) 0.6440(8) 0.3293(6) 0.040(3) Uani 1 1 d . A .
H58 H 0.0455 0.6975 0.3095 0.048 Uiso 1 1 calc R . .
C59 C 0.0218(2) 0.6082(7) 0.3463(6) 0.038(3) Uani 1 1 d . . .
H59 H 0.0048 0.6365 0.3363 0.046 Uiso 1 1 calc R A .
C60 C 0.0224(2) 0.5293(7) 0.3787(6) 0.034(3) Uani 1 1 d . A .
H60 H 0.0060 0.5064 0.3917 0.041 Uiso 1 1 calc R . .
C61 C 0.1596(2) 0.5261(7) 0.4884(5) 0.031(3) Uani 1 1 d . A .
C62 C 0.1808(2) 0.5729(8) 0.5256(6) 0.042(3) Uani 1 1 d . . .
H62 H 0.1977 0.5824 0.5082 0.051 Uiso 1 1 calc R A .
C63 C 0.1767(3) 0.6055(8) 0.5889(6) 0.046(3) Uani 1 1 d . A .
H63 H 0.1911 0.6352 0.6140 0.055 Uiso 1 1 calc R . .
C64 C 0.1514(3) 0.5936(8) 0.6137(6) 0.046(3) Uani 1 1 d . . .
H64 H 0.1486 0.6164 0.6553 0.055 Uiso 1 1 calc R A .
C65 C 0.1297(3) 0.5474(8) 0.5772(6) 0.045(3) Uani 1 1 d . A .
H65 H 0.1127 0.5389 0.5941 0.054 Uiso 1 1 calc R . .
C66 C 0.1344(2) 0.5146(7) 0.5151(6) 0.037(3) Uani 1 1 d . . .
H66 H 0.1202 0.4838 0.4906 0.044 Uiso 1 1 calc R A .
C67 C 0.2023(2) 0.4733(7) 0.4054(6) 0.034(3) Uani 1 1 d . A .
C68 C 0.2155(2) 0.4072(7) 0.4439(6) 0.036(3) Uani 1 1 d . . .
H68 H 0.2047 0.3705 0.4666 0.043 Uiso 1 1 calc R A .
C69 C 0.2440(2) 0.3954(8) 0.4487(6) 0.043(3) Uani 1 1 d . A .
H69 H 0.2525 0.3524 0.4756 0.051 Uiso 1 1 calc R . .
C70 C 0.2602(2) 0.4492(9) 0.4126(7) 0.047(3) Uani 1 1 d . . .
H70 H 0.2795 0.4422 0.4156 0.056 Uiso 1 1 calc R A .
C71 C 0.2473(2) 0.5125(9) 0.3726(6) 0.046(3) Uani 1 1 d . A .
H71 H 0.2580 0.5462 0.3470 0.055 Uiso 1 1 calc R . .
C72 C 0.2183(2) 0.5262(7) 0.3702(6) 0.037(3) Uani 1 1 d . . .
H72 H 0.2099 0.5707 0.3449 0.044 Uiso 1 1 calc R A .
C73 C 0.15319(19) 0.5666(6) 0.3453(5) 0.026(2) Uani 1 1 d . A .
C74 C 0.1527(2) 0.6528(7) 0.3639(6) 0.034(3) Uani 1 1 d . . .
H74 H 0.1580 0.6688 0.4082 0.041 Uiso 1 1 calc R A .
C75 C 0.1442(2) 0.7135(8) 0.3159(7) 0.044(3) Uani 1 1 d . A .
H75 H 0.1434 0.7702 0.3284 0.053 Uiso 1 1 calc R . .
C76 C 0.1370(2) 0.6900(8) 0.2486(6) 0.039(3) Uani 1 1 d . . .
H76 H 0.1320 0.7312 0.2161 0.047 Uiso 1 1 calc R A .
C77 C 0.1372(2) 0.6061(8) 0.2308(7) 0.044(3) Uani 1 1 d . A .
H77 H 0.1319 0.5907 0.1864 0.052 Uiso 1 1 calc R . .
C78 C 0.1452(2) 0.5444(7) 0.2774(6) 0.033(3) Uani 1 1 d . . .
H78 H 0.1454 0.4878 0.2643 0.040 Uiso 1 1 calc R A .
C79 C 0.2235(4) 0.2461(12) 0.2126(9) 0.084(5) Uiso 1 1 d . . .
H79A H 0.2323 0.2027 0.2421 0.100 Uiso 1 1 calc R . .
H79B H 0.2060 0.2227 0.1907 0.100 Uiso 1 1 calc R . .

loop_
_atom_site_aniso_label
_atom_site_aniso_U_11
_atom_site_aniso_U_22
_atom_site_aniso_U_33
_atom_site_aniso_U_23
_atom_site_aniso_U_13
_atom_site_aniso_U_12
Au1 0.0226(2) 0.0259(2) 0.0354(3) 0.00018(19) 0.00488(17) 0.00499(17)
Au2 0.0259(2) 0.0233(2) 0.0309(3) 0.00077(19) 0.00164(17) -0.00399(16)
Cl1 0.141(4) 0.062(3) 0.054(3) 0.004(2) -0.002(2) 0.016(3)
Cl2 0.057(2) 0.066(3) 0.093(3) -0.005(2) 0.002(2) -0.0107(18)
Ni1 0.0310(6) 0.0219(7) 0.0313(7) -0.0014(6) -0.0018(5) 0.0027(5)
Ni2 0.0281(6) 0.0205(6) 0.0307(7) 0.0001(5) -0.0012(5) 0.0011(5)
O1 0.067(6) 0.079(8) 0.038(6) 0.005(5) 0.002(5) 0.018(5)
O2 0.031(4) 0.075(7) 0.040(5) -0.001(5) -0.004(4) 0.009(4)
O3 0.045(5) 0.049(6) 0.040(5) 0.003(4) -0.013(4) -0.013(4)
O4 0.102(8) 0.068(7) 0.038(6) 0.016(5) -0.007(5) -0.044(6)
O5 0.081(7) 0.056(7) 0.053(7) -0.017(5) -0.004(5) 0.007(5)
O6 0.087(8) 0.062(7) 0.070(8) 0.006(6) -0.025(6) 0.006(6)
P1 0.0216(12) 0.0227(15) 0.0382(18) 0.0030(13) 0.0021(12) -0.0008(11)
P2 0.0228(12) 0.0247(15) 0.0249(15) -0.0015(12) 0.0041(11) -0.0001(11)
P3 0.0257(13) 0.0219(15) 0.0313(16) 0.0003(12) 0.0060(11) 0.0039(11)
P4 0.0266(13) 0.0231(15) 0.0306(16) 0.0020(13) -0.0008(11) -0.0014(11)
Pt1 0.0310(6) 0.0219(7) 0.0313(7) -0.0014(6) -0.0018(5) 0.0027(5)
Pt2 0.0281(6) 0.0205(6) 0.0307(7) 0.0001(5) -0.0012(5) 0.0011(5)
Pt3 0.02217(19) 0.0206(2) 0.0273(2) 0.00013(17) -0.00006(16) -0.00027(16)
Pt4 0.02299(19) 0.0260(2) 0.0249(2) -0.00095(18) 0.00055(16) 0.00295(16)
C1 0.046(7) 0.039(7) 0.027(7) 0.016(6) -0.007(5) -0.009(6)
C2 0.036(6) 0.027(6) 0.034(7) 0.013(5) 0.002(5) 0.008(5)
C3 0.029(5) 0.030(6) 0.032(7) 0.000(5) -0.002(5) 0.000(5)
C4 0.047(7) 0.022(6) 0.034(7) 0.009(5) 0.002(5) -0.012(5)
C5 0.041(7) 0.048(8) 0.050(9) 0.002(7) 0.004(6) 0.008(6)
C6 0.044(7) 0.043(8) 0.063(10) 0.000(7) -0.012(6) 0.012(6)
C7 0.032(6) 0.024(6) 0.036(7) -0.004(5) -0.005(5) 0.001(5)
C8 0.033(6) 0.027(6) 0.046(8) 0.002(6) 0.001(5) -0.003(5)
C9 0.053(7) 0.039(7) 0.036(7) 0.000(6) 0.011(6) 0.008(6)
C10 0.066(9) 0.036(8) 0.038(8) -0.008(6) 0.002(6) 0.008(6)
C11 0.053(7) 0.033(7) 0.043(8) -0.005(6) -0.007(6) -0.004(6)
C12 0.039(6) 0.028(7) 0.047(8) 0.010(6) 0.004(5) -0.009(5)
C13 0.020(5) 0.028(6) 0.050(8) 0.006(6) 0.011(5) -0.005(4)
C14 0.030(6) 0.026(7) 0.053(8) 0.010(6) 0.002(5) -0.002(5)
C15 0.035(6) 0.028(7) 0.053(9) 0.010(6) 0.005(5) 0.001(5)
C16 0.032(6) 0.034(7) 0.057(9) 0.021(6) 0.006(6) -0.005(5)
C17 0.040(6) 0.059(9) 0.033(7) 0.021(7) 0.010(5) -0.012(6)
C18 0.039(6) 0.029(7) 0.036(7) -0.004(6) 0.002(5) 0.003(5)
C19 0.022(5) 0.020(6) 0.045(7) -0.011(5) 0.006(5) 0.000(4)
C20 0.035(6) 0.067(10) 0.062(10) 0.009(8) 0.014(6) -0.009(7)
C21 0.032(7) 0.091(13) 0.087(12) 0.003(10) 0.008(7) -0.014(8)
C22 0.018(6) 0.064(10) 0.102(13) -0.029(9) 0.007(7) -0.006(6)
C23 0.030(7) 0.050(9) 0.120(14) -0.005(9) -0.011(8) 0.010(6)
C24 0.036(6) 0.033(7) 0.077(10) 0.004(7) -0.010(6) 0.002(5)
C25 0.029(5) 0.024(6) 0.034(7) -0.004(5) 0.006(5) 0.001(5)
C26 0.037(6) 0.038(7) 0.035(7) -0.005(6) 0.003(5) -0.003(5)
C27 0.049(7) 0.041(8) 0.043(8) 0.008(6) 0.003(6) 0.006(6)
C28 0.057(8) 0.041(8) 0.044(8) 0.013(6) 0.003(6) -0.001(6)
C29 0.044(7) 0.036(7) 0.046(8) 0.003(6) 0.009(6) -0.005(6)
C30 0.034(6) 0.034(7) 0.035(7) 0.008(5) 0.004(5) 0.001(5)
C31 0.025(5) 0.025(6) 0.038(7) -0.003(5) 0.004(5) 0.002(4)
C32 0.038(6) 0.036(7) 0.041(7) -0.001(6) 0.013(5) -0.002(5)
C33 0.027(6) 0.044(8) 0.047(8) -0.006(6) 0.009(5) -0.008(5)
C34 0.031(6) 0.037(7) 0.041(7) 0.005(6) 0.007(5) -0.003(5)
C35 0.037(6) 0.037(7) 0.070(10) -0.006(7) 0.015(6) -0.013(6)
C36 0.032(6) 0.043(7) 0.035(7) -0.006(6) 0.013(5) -0.004(5)
C37 0.029(5) 0.038(7) 0.040(7) -0.009(6) 0.018(5) -0.003(5)
C38 0.035(6) 0.043(8) 0.045(8) -0.015(6) 0.011(5) 0.000(5)
C39 0.041(7) 0.048(9) 0.062(10) -0.016(7) 0.023(6) -0.013(6)
C40 0.053(8) 0.056(10) 0.051(9) -0.027(8) 0.017(7) -0.024(7)
C41 0.052(8) 0.074(11) 0.027(7) -0.006(7) 0.010(6) -0.015(7)
C42 0.051(7) 0.041(8) 0.032(7) -0.006(6) 0.007(6) -0.004(6)
C43 0.026(5) 0.015(5) 0.038(7) 0.006(5) 0.009(5) 0.003(4)
C44 0.039(6) 0.033(7) 0.034(7) 0.002(5) 0.009(5) -0.003(5)
C45 0.046(7) 0.036(7) 0.042(8) -0.006(6) 0.006(6) -0.003(6)
C46 0.036(6) 0.037(7) 0.052(8) 0.001(6) 0.008(6) -0.012(6)
C47 0.032(6) 0.033(7) 0.052(8) -0.002(6) 0.019(6) -0.003(5)
C48 0.032(5) 0.021(6) 0.040(7) 0.003(5) 0.011(5) 0.000(5)
C49 0.022(5) 0.028(6) 0.034(6) 0.009(5) 0.004(4) -0.005(4)
C50 0.055(7) 0.024(7) 0.052(9) 0.004(6) 0.002(6) 0.003(6)
C51 0.064(8) 0.027(7) 0.031(7) 0.008(6) -0.006(6) 0.004(6)
C52 0.044(6) 0.050(8) 0.025(7) 0.001(6) 0.003(5) -0.003(6)
C53 0.035(6) 0.025(6) 0.038(7) 0.003(5) 0.006(5) 0.006(5)
C54 0.027(5) 0.030(6) 0.035(7) 0.004(5) 0.010(5) 0.007(5)
C55 0.029(5) 0.026(6) 0.033(7) -0.006(5) 0.006(5) 0.001(5)
C56 0.038(6) 0.031(6) 0.024(6) -0.002(5) -0.003(5) 0.006(5)
C57 0.046(7) 0.029(7) 0.044(8) -0.002(6) 0.002(6) -0.018(6)
C58 0.052(7) 0.029(7) 0.040(8) 0.001(6) 0.007(6) -0.004(6)
C59 0.041(6) 0.025(6) 0.048(8) 0.001(6) 0.002(6) 0.011(5)
C60 0.031(6) 0.033(7) 0.039(7) 0.006(6) 0.015(5) -0.004(5)
C61 0.037(6) 0.025(6) 0.030(6) -0.003(5) -0.002(5) -0.002(5)
C62 0.037(6) 0.041(8) 0.049(8) 0.002(6) 0.006(6) -0.007(6)
C63 0.056(8) 0.036(8) 0.044(8) -0.007(6) -0.004(6) -0.009(6)
C64 0.066(8) 0.040(8) 0.030(7) -0.001(6) 0.003(6) 0.000(6)
C65 0.059(8) 0.037(8) 0.041(8) -0.001(6) 0.013(6) 0.007(6)
C66 0.027(5) 0.036(7) 0.046(8) 0.004(6) -0.001(5) -0.012(5)
C67 0.023(5) 0.033(7) 0.042(7) -0.002(6) -0.008(5) 0.000(5)
C68 0.035(6) 0.031(7) 0.041(7) 0.004(6) 0.002(5) -0.002(5)
C69 0.040(6) 0.045(8) 0.042(8) -0.002(6) 0.001(6) 0.009(6)
C70 0.029(6) 0.055(9) 0.055(9) -0.003(7) 0.000(6) 0.002(6)
C71 0.035(6) 0.070(10) 0.034(7) 0.018(7) 0.013(5) 0.004(6)
C72 0.041(6) 0.028(6) 0.043(7) 0.008(6) 0.009(5) -0.001(5)
C73 0.026(5) 0.017(5) 0.037(7) -0.001(5) 0.009(5) 0.000(4)
C74 0.034(6) 0.028(6) 0.040(7) 0.005(6) 0.004(5) 0.000(5)
C75 0.041(7) 0.040(8) 0.052(9) -0.003(6) 0.013(6) -0.003(6)
C76 0.038(6) 0.036(7) 0.045(8) 0.012(6) 0.006(5) -0.005(5)
C77 0.036(6) 0.049(8) 0.043(8) 0.012(7) -0.004(5) -0.002(6)
C78 0.036(6) 0.025(6) 0.040(7) 0.010(5) 0.011(5) -0.001(5)

loop_
_atom_type_symbol
_atom_type_description
_atom_type_scat_dispersion_real
_atom_type_scat_dispersion_imag
_atom_type_scat_source
C C 0.0033 0.0016 'International Tables Vol C Tables 4.2.6.8 and 6.1.1.4'
O O 0.0106 0.0060 'International Tables Vol C Tables 4.2.6.8 and 6.1.1.4'
P P 0.1023 0.0942 'International Tables Vol C Tables 4.2.6.8 and 6.1.1.4'
Pt Pt -1.7033 8.3905 'International Tables Vol C Tables 4.2.6.8 and 6.1.1.4'
Au Au -2.0133 8.8022 'International Tables Vol C Tables 4.2.6.8 and 6.1.1.4'
Ni Ni 0.3393 1.1124 'International Tables Vol C Tables 4.2.6.8 and 6.1.1.4'
Cl Cl 0.1484 0.1585 'International Tables Vol C Tables 4.2.6.8 and 6.1.1.4'
H H 0.0000 0.0000 'International Tables Vol C Tables 4.2.6.8 and 6.1.1.4'

loop_
_geom_angle_atom_site_label_1
_geom_angle_atom_site_label_2
_geom_angle_atom_site_label_3
_geom_angle
_geom_angle_site_symmetry_1
_geom_angle_site_symmetry_3
_geom_angle_publ_flag
P3 Au1 Ni2 146.14(8) . . ?
P3 Au1 Ni1 149.50(8) . . ?
Ni2 Au1 Ni1 63.90(4) . . ?
P3 Au1 Au2 126.79(7) . . ?
Ni2 Au1 Au2 56.24(3) . . ?
Ni1 Au1 Au2 56.27(3) . . ?
P3 Au1 Pt3 138.44(7) . . ?
Ni2 Au1 Pt3 54.01(3) . . ?
Ni1 Au1 Pt3 53.21(3) . . ?
Au2 Au1 Pt3 94.740(15) . . ?
P4 Au2 Ni2 158.14(8) . . ?
P4 Au2 Ni1 137.43(8) . . ?
Ni2 Au2 Ni1 64.41(4) . . ?
P4 Au2 Au1 128.71(7) . . ?
Ni2 Au2 Au1 56.84(3) . . ?
Ni1 Au2 Au1 56.90(3) . . ?
P4 Au2 Pt4 138.11(7) . . ?
Ni2 Au2 Pt4 50.61(3) . . ?
Ni1 Au2 Pt4 50.98(3) . . ?
Au1 Au2 Pt4 91.430(15) . . ?
C5 Ni1 C2 98.7(5) . . ?
C5 Ni1 C4 97.9(6) . . ?
C2 Ni1 C4 101.2(5) . . ?
C5 Ni1 Pt3 137.9(4) . . ?
C2 Ni1 Pt3 113.0(3) . . ?
C4 Ni1 Pt3 50.6(3) . . ?
C5 Ni1 Pt4 143.8(4) . . ?
C2 Ni1 Pt4 51.3(3) . . ?
C4 Ni1 Pt4 106.8(4) . . ?
Pt3 Ni1 Pt4 77.94(4) . . ?
C5 Ni1 Au2 88.1(4) . . ?
C2 Ni1 Au2 94.9(3) . . ?
C4 Ni1 Au2 161.7(3) . . ?
Pt3 Ni1 Au2 114.73(5) . . ?
Pt4 Ni1 Au2 76.71(4) . . ?
C5 Ni1 Au1 87.9(4) . . ?
C2 Ni1 Au1 160.5(3) . . ?
C4 Ni1 Au1 96.0(3) . . ?
Pt3 Ni1 Au1 71.47(3) . . ?
Pt4 Ni1 Au1 114.62(5) . . ?
Au2 Ni1 Au1 66.83(3) . . ?
C5 Ni1 Ni2 138.0(4) . . ?
C2 Ni1 Ni2 107.1(3) . . ?
C4 Ni1 Ni2 108.5(3) . . ?
Pt3 Ni1 Ni2 57.93(4) . . ?
Pt4 Ni1 Ni2 56.73(4) . . ?
Au2 Ni1 Ni2 57.75(4) . . ?
Au1 Ni1 Ni2 57.99(4) . . ?
C6 Ni2 C3 99.7(5) . . ?
C6 Ni2 C1 98.1(6) . . ?
C3 Ni2 C1 101.1(5) . . ?
C6 Ni2 Pt4 141.1(5) . . ?
C3 Ni2 Pt4 107.6(3) . . ?
C1 Ni2 Pt4 50.2(3) . . ?
C6 Ni2 Pt3 141.0(4) . . ?
C3 Ni2 Pt3 51.0(3) . . ?
C1 Ni2 Pt3 111.3(3) . . ?
Pt4 Ni2 Pt3 77.63(4) . . ?
C6 Ni2 Au2 86.6(4) . . ?
C3 Ni2 Au2 160.2(3) . . ?
C1 Ni2 Au2 96.5(3) . . ?
Pt4 Ni2 Au2 77.05(3) . . ?
Pt3 Ni2 Au2 113.67(5) . . ?
C6 Ni2 Au1 89.1(5) . . ?
C3 Ni2 Au1 94.2(3) . . ?
C1 Ni2 Au1 161.6(3) . . ?
Pt4 Ni2 Au1 115.32(5) . . ?
Pt3 Ni2 Au1 71.00(3) . . ?
Au2 Ni2 Au1 66.92(3) . . ?
C6 Ni2 Ni1 137.9(5) . . ?
C3 Ni2 Ni1 107.7(3) . . ?
C1 Ni2 Ni1 106.9(3) . . ?
Pt4 Ni2 Ni1 57.30(4) . . ?
Pt3 Ni2 Ni1 56.77(4) . . ?
Au2 Ni2 Ni1 57.84(4) . . ?
Au1 Ni2 Ni1 58.11(4) . . ?
C7 P1 C19 103.2(5) . . ?
C7 P1 C13 103.8(5) . . ?
C19 P1 C13 102.1(5) . . ?
C7 P1 Pt3 111.0(4) . . ?
C19 P1 Pt3 116.8(3) . . ?
C13 P1 Pt3 118.2(3) . . ?
C37 P2 C31 102.6(5) . . ?
C37 P2 C25 101.0(5) . . ?
C31 P2 C25 104.4(5) . . ?
C37 P2 Pt4 116.9(4) . . ?
C31 P2 Pt4 119.0(3) . . ?
C25 P2 Pt4 110.9(3) . . ?
C49 P3 C55 104.2(5) . . ?
C49 P3 C43 104.9(5) . . ?
C55 P3 C43 104.7(5) . . ?
C49 P3 Au1 113.1(3) . . ?
C55 P3 Au1 114.8(3) . . ?
C43 P3 Au1 114.0(3) . . ?
C73 P4 C67 104.9(5) . . ?
C73 P4 C61 104.4(5) . . ?
C67 P4 C61 103.5(5) . . ?
C73 P4 Au2 116.9(3) . . ?
C67 P4 Au2 111.9(4) . . ?
C61 P4 Au2 113.8(4) . . ?
C4 Pt3 C3 162.3(4) . . ?
C4 Pt3 P1 102.4(3) . . ?
C3 Pt3 P1 95.2(3) . . ?
C4 Pt3 Ni1 49.2(3) . . ?
C3 Pt3 Ni1 113.6(3) . . ?
P1 Pt3 Ni1 150.39(8) . . ?
C4 Pt3 Ni2 114.5(3) . . ?
C3 Pt3 Ni2 48.4(3) . . ?
P1 Pt3 Ni2 142.43(8) . . ?
Ni1 Pt3 Ni2 65.29(4) . . ?
C4 Pt3 Au1 83.6(3) . . ?
C3 Pt3 Au1 81.5(3) . . ?
P1 Pt3 Au1 140.86(7) . . ?
Ni1 Pt3 Au1 55.32(3) . . ?
Ni2 Pt3 Au1 54.99(3) . . ?
C1 Pt4 C2 156.8(5) . . ?
C1 Pt4 P2 105.8(4) . . ?
C2 Pt4 P2 93.9(3) . . ?
C1 Pt4 Ni2 50.8(4) . . ?
C2 Pt4 Ni2 113.6(3) . . ?
P2 Pt4 Ni2 150.31(7) . . ?
C1 Pt4 Ni1 116.0(4) . . ?
C2 Pt4 Ni1 48.6(3) . . ?
P2 Pt4 Ni1 136.89(8) . . ?
Ni2 Pt4 Ni1 65.97(4) . . ?
C1 Pt4 Au2 79.8(4) . . ?
C2 Pt4 Au2 77.0(3) . . ?
P2 Pt4 Au2 151.96(7) . . ?
Ni2 Pt4 Au2 52.34(3) . . ?
Ni1 Pt4 Au2 52.31(3) . . ?
O1 C1 Pt4 149.0(10) . . ?
O1 C1 Ni2 130.8(9) . . ?
Pt4 C1 Ni2 79.0(5) . . ?
O2 C2 Ni1 137.1(10) . . ?
O2 C2 Pt4 142.2(9) . . ?
Ni1 C2 Pt4 80.1(4) . . ?
O3 C3 Ni2 134.7(9) . . ?
O3 C3 Pt3 144.5(9) . . ?
Ni2 C3 Pt3 80.6(4) . . ?
O4 C4 Ni1 130.8(9) . . ?
O4 C4 Pt3 148.8(9) . . ?
Ni1 C4 Pt3 80.2(4) . . ?
O5 C5 Ni1 176.3(12) . . ?
O6 C6 Ni2 178.4(14) . . ?
C12 C7 C8 118.6(11) . . ?
C12 C7 P1 122.9(9) . . ?
C8 C7 P1 118.4(8) . . ?
C9 C8 C7 120.4(10) . . ?
C8 C9 C10 120.3(12) . . ?
C11 C10 C9 119.5(12) . . ?
C10 C11 C12 120.0(11) . . ?
C7 C12 C11 121.1(11) . . ?
C14 C13 C18 118.6(11) . . ?
C14 C13 P1 123.4(10) . . ?
C18 C13 P1 118.0(9) . . ?
C13 C14 C15 121.0(12) . . ?
C16 C15 C14 120.5(12) . . ?
C15 C16 C17 119.0(11) . . ?
C16 C17 C18 120.8(12) . . ?
C13 C18 C17 120.1(11) . . ?
C24 C19 C20 119.0(10) . . ?
C24 C19 P1 117.4(9) . . ?
C20 C19 P1 123.4(9) . . ?
C21 C20 C19 120.3(13) . . ?
C22 C21 C20 120.6(14) . . ?
C21 C22 C23 120.1(12) . . ?
C22 C23 C24 120.3(13) . . ?
C19 C24 C23 119.4(13) . . ?
C26 C25 C30 119.2(11) . . ?
C26 C25 P2 123.3(8) . . ?
C30 C25 P2 117.5(8) . . ?
C25 C26 C27 119.7(11) . . ?
C28 C27 C26 119.9(11) . . ?
C27 C28 C29 120.6(12) . . ?
C28 C29 C30 119.3(11) . . ?
C25 C30 C29 121.2(10) . . ?
C32 C31 C36 118.9(10) . . ?
C32 C31 P2 122.5(8) . . ?
C36 C31 P2 118.3(8) . . ?
C31 C32 C33 119.7(11) . . ?
C34 C33 C32 121.4(11) . . ?
C33 C34 C35 119.7(11) . . ?
C36 C35 C34 120.3(12) . . ?
C35 C36 C31 119.9(11) . . ?
C38 C37 C42 118.1(11) . . ?
C38 C37 P2 122.4(9) . . ?
C42 C37 P2 119.5(9) . . ?
C39 C38 C37 119.9(13) . . ?
C40 C39 C38 121.4(14) . . ?
C39 C40 C41 120.3(13) . . ?
C40 C41 C42 119.1(13) . . ?
C41 C42 C37 121.1(12) . . ?
C48 C43 C44 118.9(10) . . ?
C48 C43 P3 124.0(9) . . ?
C44 C43 P3 117.1(8) . . ?
C45 C44 C43 120.4(11) . . ?
C44 C45 C46 120.5(12) . . ?
C47 C46 C45 119.9(11) . . ?
C46 C47 C48 120.4(11) . . ?
C43 C48 C47 119.9(11) . . ?
C50 C49 C54 117.0(10) . . ?
C50 C49 P3 119.4(9) . . ?
C54 C49 P3 123.4(8) . . ?
C51 C50 C49 121.8(11) . . ?
C50 C51 C52 120.3(11) . . ?
C53 C52 C51 119.4(11) . . ?
C52 C53 C54 121.0(11) . . ?
C53 C54 C49 120.4(10) . . ?
C60 C55 C56 118.7(10) . . ?
C60 C55 P3 122.5(8) . . ?
C56 C55 P3 118.7(8) . . ?
C55 C56 C57 120.1(10) . . ?
C58 C57 C56 119.8(11) . . ?
C57 C58 C59 120.9(11) . . ?
C58 C59 C60 120.3(10) . . ?
C59 C60 C55 120.1(10) . . ?
C66 C61 C62 118.3(11) . . ?
C66 C61 P4 119.5(8) . . ?
C62 C61 P4 122.2(9) . . ?
C61 C62 C63 120.5(11) . . ?
C64 C63 C62 119.7(11) . . ?
C63 C64 C65 120.9(12) . . ?
C66 C65 C64 118.3(12) . . ?
C61 C66 C65 122.3(10) . . ?
C72 C67 C68 119.1(10) . . ?
C72 C67 P4 124.9(9) . . ?
C68 C67 P4 116.0(9) . . ?
C69 C68 C67 121.5(11) . . ?
C68 C69 C70 119.0(11) . . ?
C71 C70 C69 120.1(11) . . ?
C70 C71 C72 120.3(11) . . ?
C67 C72 C71 119.9(11) . . ?
C74 C73 C78 118.7(10) . . ?
C74 C73 P4 123.5(8) . . ?
C78 C73 P4 117.8(8) . . ?
C75 C74 C73 119.8(11) . . ?
C74 C75 C76 120.3(12) . . ?
C77 C76 C75 119.7(12) . . ?
C76 C77 C78 121.2(12) . . ?
C77 C78 C73 120.2(11) . . ?
Cl2 C79 Cl1 114.5(10) . . ?

loop_
_geom_bond_atom_site_label_1
_geom_bond_atom_site_label_2
_geom_bond_distance
_geom_bond_site_symmetry_2
_geom_bond_publ_flag
Au1 P3 2.300(3) . ?
Au1 Ni2 2.6512(13) . ?
Au1 Ni1 2.6546(12) . ?
Au1 Au2 2.9133(6) . ?
Au1 Pt3 3.0608(6) . ?
Au2 P4 2.302(3) . ?
Au2 Ni2 2.6328(12) . ?
Au2 Ni1 2.6353(13) . ?
Au2 Pt4 3.2410(6) . ?
Cl1 C79 1.759(18) . ?
Cl2 C79 1.741(17) . ?
Ni1 C5 1.769(15) . ?
Ni1 C2 1.971(10) . ?
Ni1 C4 1.986(11) . ?
Ni1 Pt3 2.5854(12) . ?
Ni1 Pt4 2.5871(14) . ?
Ni1 Ni2 2.8078(17) . ?
Ni2 C6 1.765(14) . ?
Ni2 C3 1.986(11) . ?
Ni2 C1 2.028(13) . ?
Ni2 Pt4 2.5702(12) . ?
Ni2 Pt3 2.6192(13) . ?
O1 C1 1.183(14) . ?
O2 C2 1.183(12) . ?
O3 C3 1.176(12) . ?
O4 C4 1.169(13) . ?
O5 C5 1.174(15) . ?
O6 C6 1.158(16) . ?
P1 C7 1.848(11) . ?
P1 C19 1.854(10) . ?
P1 C13 1.864(11) . ?
P1 Pt3 2.303(3) . ?
P2 C37 1.847(12) . ?
P2 C31 1.852(10) . ?
P2 C25 1.857(11) . ?
P2 Pt4 2.305(3) . ?
P3 C49 1.818(11) . ?
P3 C55 1.831(11) . ?
P3 C43 1.855(10) . ?
P4 C73 1.836(11) . ?
P4 C67 1.839(10) . ?
P4 C61 1.856(11) . ?
Pt3 C4 2.027(12) . ?
Pt3 C3 2.064(11) . ?
Pt4 C1 2.013(11) . ?
Pt4 C2 2.051(11) . ?
C7 C12 1.391(15) . ?
C7 C8 1.410(15) . ?
C8 C9 1.394(16) . ?
C9 C10 1.406(17) . ?
C10 C11 1.385(18) . ?
C11 C12 1.404(17) . ?
C13 C14 1.381(16) . ?
C13 C18 1.400(16) . ?
C14 C15 1.408(16) . ?
C15 C16 1.379(17) . ?
C16 C17 1.388(18) . ?
C17 C18 1.407(16) . ?
C19 C24 1.406(16) . ?
C19 C20 1.407(17) . ?
C20 C21 1.400(17) . ?
C21 C22 1.37(2) . ?
C22 C23 1.39(2) . ?
C23 C24 1.415(17) . ?
C25 C26 1.393(14) . ?
C25 C30 1.394(15) . ?
C26 C27 1.425(16) . ?
C27 C28 1.374(17) . ?
C28 C29 1.396(17) . ?
C29 C30 1.397(16) . ?
C31 C32 1.394(15) . ?
C31 C36 1.434(15) . ?
C32 C33 1.410(14) . ?
C33 C34 1.366(16) . ?
C34 C35 1.412(17) . ?
C35 C36 1.383(15) . ?
C37 C38 1.414(17) . ?
C37 C42 1.414(16) . ?
C38 C39 1.392(17) . ?
C39 C40 1.374(19) . ?
C40 C41 1.40(2) . ?
C41 C42 1.403(17) . ?
C43 C48 1.387(15) . ?
C43 C44 1.421(15) . ?
C44 C45 1.374(15) . ?
C45 C46 1.387(17) . ?
C46 C47 1.384(17) . ?
C47 C48 1.407(15) . ?
C49 C50 1.402(15) . ?
C49 C54 1.429(15) . ?
C50 C51 1.389(17) . ?
C51 C52 1.394(17) . ?
C52 C53 1.380(16) . ?
C53 C54 1.397(15) . ?
C55 C60 1.403(14) . ?
C55 C56 1.404(15) . ?
C56 C57 1.414(15) . ?
C57 C58 1.372(16) . ?
C58 C59 1.374(16) . ?
C59 C60 1.402(15) . ?
C61 C66 1.387(15) . ?
C61 C62 1.399(15) . ?
C62 C63 1.403(17) . ?
C63 C64 1.376(18) . ?
C64 C65 1.404(17) . ?
C65 C66 1.388(17) . ?
C67 C72 1.382(16) . ?
C67 C68 1.403(15) . ?
C68 C69 1.373(15) . ?
C69 C70 1.404(18) . ?
C70 C71 1.378(17) . ?
C71 C72 1.403(15) . ?
C73 C74 1.410(15) . ?
C73 C78 1.414(15) . ?
C74 C75 1.383(16) . ?
C75 C76 1.404(17) . ?
C76 C77 1.370(17) . ?
C77 C78 1.372(16) . ?
